data_7063768
loop_
_publ_author_name
'Tolstikov, Svyatoslav E.'
'Kolesnikov, Andrey E.'
'Smirnova, Kristina A.'
'Letyagin, Gleb A.'
'Bogomyakov, Artem S.'
'Romanenko, Galina V.'
'Ovcharenko, Victor I.'

_publ_section_title
;
 Heterospin molecular complexes of Cu(hfac)2 with pyridyl-substituted
 nitronyl nitroxides: peculiarities of structure and magnetic properties
;
_journal_issue 18
_journal_name_full 'New Journal of Chemistry'
_journal_page_first 7655
_journal_page_last 7660
_journal_paper_doi 10.1039/D5NJ00967G
_journal_volume 49
_journal_year 2025
_chemical_formula_sum 'C52 H40 Cu2 F24 N6 O12 S2'
_chemical_formula_weight 1588.10
_space_group_crystal_system triclinic
_space_group_IT_number 2
_space_group_name_Hall '-P 1'
_space_group_name_H-M_alt 'P -1'
_atom_sites_solution_hydrogens geom
_audit_creation_method SHELXL-2018/3
_audit_update_record
;
2023-12-29 deposited with the CCDC.	2025-04-09 downloaded from the CCDC.
;
_cell_angle_alpha 72.304(5)
_cell_angle_beta 71.704(5)
_cell_angle_gamma 66.374(5)
_cell_formula_units_Z 1
_cell_length_a 10.3383(9)
_cell_length_b 11.3546(10)
_cell_length_c 15.5573(14)
_cell_measurement_reflns_used 8349
_cell_measurement_temperature 296(2)
_cell_measurement_theta_max 27.48
_cell_measurement_theta_min 2.31
_cell_volume 1554.9(2)
_computing_cell_refinement 'Bruker SAINT'
_computing_data_collection 'Bruker APEX2'
_computing_data_reduction 'Bruker SAINT'
_computing_molecular_graphics 'Bruker SHELXTL'
_computing_publication_material 'Bruker SHELXTL'
_computing_structure_refinement 'SHELXL-2018/3 (Sheldrick, 2018)'
_computing_structure_solution 'SHELXT 2018/2 (Sheldrick, 2018)'
_diffrn_ambient_temperature 296(2)
_diffrn_measured_fraction_theta_full 1.000
_diffrn_measured_fraction_theta_max 0.990
_diffrn_measurement_device_type 'Bruker APEX-II CCD'
_diffrn_measurement_method '\f and \w scans'
_diffrn_radiation_type MoK\a
_diffrn_radiation_wavelength 0.71073
_diffrn_reflns_av_R_equivalents 0.0693
_diffrn_reflns_av_unetI/netI 0.0625
_diffrn_reflns_Laue_measured_fraction_full 1.000
_diffrn_reflns_Laue_measured_fraction_max 0.990
_diffrn_reflns_limit_h_max 13
_diffrn_reflns_limit_h_min -13
_diffrn_reflns_limit_k_max 15
_diffrn_reflns_limit_k_min -15
_diffrn_reflns_limit_l_max 20
_diffrn_reflns_limit_l_min -19
_diffrn_reflns_number 28429
_diffrn_reflns_point_group_measured_fraction_full 1.000
_diffrn_reflns_point_group_measured_fraction_max 0.990
_diffrn_reflns_theta_full 25.242
_diffrn_reflns_theta_max 28.388
_diffrn_reflns_theta_min 1.408
_exptl_absorpt_coefficient_mu 0.887
_exptl_absorpt_correction_T_max 0.5481
_exptl_absorpt_correction_T_min 0.4889
_exptl_absorpt_correction_type multi-scan
_exptl_crystal_colour dark_red
_exptl_crystal_density_diffrn 1.696
_exptl_crystal_description block
_exptl_crystal_F_000 796
_exptl_crystal_size_max 0.45
_exptl_crystal_size_mid 0.12
_exptl_crystal_size_min 0.07
_refine_diff_density_max 0.506
_refine_diff_density_min -0.553
_refine_diff_density_rms 0.077
_refine_ls_extinction_method none
_refine_ls_goodness_of_fit_ref 1.036
_refine_ls_hydrogen_treatment constr
_refine_ls_matrix_type full
_refine_ls_number_parameters 527
_refine_ls_number_reflns 7715
_refine_ls_number_restraints 0
_refine_ls_restrained_S_all 1.036
_refine_ls_R_factor_all 0.0852
_refine_ls_R_factor_gt 0.0504
_refine_ls_shift/su_max 0.001
_refine_ls_shift/su_mean 0.000
_refine_ls_structure_factor_coef Fsqd
_refine_ls_weighting_details 'w=1/[\s^2^(Fo^2^)+(0.0794P)^2^] where P=(Fo^2^+2Fc^2^)/3'
_refine_ls_weighting_scheme calc
_refine_ls_wR_factor_gt 0.1301
_refine_ls_wR_factor_ref 0.1508
_reflns_Friedel_coverage 0.000
_reflns_number_gt 4980
_reflns_number_total 7715
_reflns_threshold_expression 'I > 2\s(I)'
_cod_data_source_file d5nj00967g2.cif
_cod_data_source_block 220s
_cod_depositor_comments 'Adding full bibliography for 7063753--7063771.cif.'
_cod_original_cell_volume 1554.9(3)
_cod_database_code 7063768
_shelx_shelxl_version_number 2018/3
_shelx_space_group_comment
; 
The symmetry employed for this shelxl refinement is uniquely defined 
by the following loop, which should always be used as a source of 
symmetry information in preference to the above space-group names. 
They are only intended as comments. 
;

loop_
_space_group_symop_operation_xyz
'x, y, z'
'-x, -y, -z'

loop_
_atom_site_label
_atom_site_type_symbol
_atom_site_fract_x
_atom_site_fract_y
_atom_site_fract_z
_atom_site_U_iso_or_equiv
_atom_site_adp_type
_atom_site_occupancy
_atom_site_site_symmetry_order
_atom_site_calc_flag
_atom_site_refinement_flags_posn
_atom_site_refinement_flags_adp
_atom_site_refinement_flags_occupancy
_atom_site_disorder_assembly
_atom_site_disorder_group
Cu1 Cu 0.39127(3) 0.38693(4) 0.70860(2) 0.04020(14) Uani 1 1 d . . . . .
O1L O 0.3413(3) 0.4735(2) 0.81126(15) 0.0584(6) Uani 1 1 d . . . . .
C2L C 0.2801(3) 0.4318(3) 0.8936(2) 0.0484(8) Uani 1 1 d . . . . .
O1R O 0.7380(2) 0.43997(19) 0.37202(13) 0.0382(4) Uani 1 1 d . . . . .
C3L C 0.2999(5) 0.4867(5) 0.9641(3) 0.0671(11) Uani 1 1 d . . . . .
C3R C 0.9564(3) 0.2582(3) 0.32825(19) 0.0368(6) Uani 1 1 d . . . . .
C4R C 1.0097(3) 0.3443(4) 0.2390(2) 0.0571(9) Uani 1 1 d . . . . .
H4RA H 1.110419 0.300987 0.215230 0.086 Uiso 1 1 calc R U . . .
H4RB H 0.996951 0.426695 0.251181 0.086 Uiso 1 1 calc R U . . .
H4RC H 0.955361 0.359525 0.194405 0.086 Uiso 1 1 calc R U . . .
C5R C 1.0244(3) 0.2500(3) 0.4046(2) 0.0482(8) Uani 1 1 d . . . . .
H5RA H 1.127766 0.213393 0.386191 0.072 Uiso 1 1 calc R U . . .
H5RB H 0.990180 0.195121 0.460328 0.072 Uiso 1 1 calc R U . . .
H5RC H 0.998020 0.336448 0.415297 0.072 Uiso 1 1 calc R U . . .
C11R C 0.7305(3) 0.2290(3) 0.39906(16) 0.0297(6) Uani 1 1 d . . . . .
O10R O 0.8011(2) 0.0037(2) 0.41493(16) 0.0529(6) Uani 1 1 d . . . . .
N9R N 0.8259(2) 0.1112(2) 0.38440(15) 0.0364(5) Uani 1 1 d . . . . .
C9L C 0.0837(4) 0.2081(4) 0.9020(3) 0.0631(10) Uani 1 1 d . . . . .
C8R C 1.0920(3) 0.0076(3) 0.3488(2) 0.0536(8) Uani 1 1 d . . . . .
H8RA H 1.083924 -0.072625 0.346408 0.080 Uiso 1 1 calc R U . . .
H8RB H 1.092028 0.005644 0.410890 0.080 Uiso 1 1 calc R U . . .
H8RC H 1.180532 0.016890 0.308200 0.080 Uiso 1 1 calc R U . . .
C8L C 0.1772(3) 0.2948(3) 0.8628(2) 0.0429(7) Uani 1 1 d . . . . .
C7R C 0.9508(4) 0.1215(4) 0.2235(2) 0.0642(10) Uani 1 1 d . . . . .
H7RA H 1.035751 0.130595 0.177867 0.096 Uiso 1 1 calc R U . . .
H7RB H 0.867104 0.193060 0.207298 0.096 Uiso 1 1 calc R U . . .
H7RC H 0.940988 0.039968 0.225789 0.096 Uiso 1 1 calc R U . . .
C7L C 0.2003(3) 0.3491(3) 0.9234(2) 0.0480(8) Uani 1 1 d . . . . .
H7L H 0.160331 0.328830 0.986255 0.058 Uiso 1 1 calc R U . . .
C6R C 0.9647(3) 0.1229(3) 0.31845(19) 0.0408(7) Uani 1 1 d . . . . .
C12R C 0.5836(3) 0.2504(3) 0.45741(17) 0.0288(5) Uani 1 1 d . . . . .
C13R C 0.5539(3) 0.2977(3) 0.53541(17) 0.0320(6) Uani 1 1 d . . . . .
H13R H 0.623487 0.322881 0.543981 0.038 Uiso 1 1 calc R U . . .
O13L O 0.2192(2) 0.3138(2) 0.77768(14) 0.0500(5) Uani 1 1 d . . . . .
N14R N 0.4303(2) 0.3097(2) 0.59992(14) 0.0314(5) Uani 1 1 d . . . . .
O14L O 0.5176(3) 0.2106(3) 0.7918(2) 0.0814(9) Uani 1 1 d . . . . .
C15R C 0.3326(3) 0.2703(3) 0.58604(18) 0.0330(6) Uani 1 1 d . . . . .
H15R H 0.246973 0.275389 0.630522 0.040 Uiso 1 1 calc R U . . .
C15L C 0.6217(4) 0.2055(4) 0.8190(3) 0.0619(10) Uani 1 1 d . . . . .
C16R C 0.3535(3) 0.2233(3) 0.50957(18) 0.0338(6) Uani 1 1 d . . . . .
H16R H 0.282754 0.197192 0.503603 0.041 Uiso 1 1 calc R U . . .
C16L C 0.6535(5) 0.1044(4) 0.9064(3) 0.0812(13) Uani 1 1 d . . . . .
C17R C 0.4804(3) 0.2141(3) 0.44028(17) 0.0299(6) Uani 1 1 d . . . . .
F17L F 0.5466(4) 0.1297(3) 0.97788(19) 0.1216(11) Uani 1 1 d . . . . .
C18R C 0.5007(3) 0.1770(3) 0.35444(18) 0.0339(6) Uani 1 1 d . . . . .
F18L F 0.6791(3) -0.0148(3) 0.8961(2) 0.1070(9) Uani 1 1 d . . . . .
C19R C 0.5585(3) 0.2359(3) 0.26313(16) 0.0351(6) Uani 1 1 d . . . . .
H19R H 0.593436 0.304969 0.248978 0.042 Uiso 1 1 calc R U . . .
F19L F 0.7692(4) 0.0976(3) 0.9306(2) 0.1248(11) Uani 1 1 d . . . . .
C20R C 0.5558(4) 0.1760(4) 0.1978(2) 0.0659(10) Uani 1 1 d . . . . .
H20R H 0.589185 0.201729 0.134577 0.079 Uiso 1 1 calc R U . . .
C20L C 0.7104(3) 0.2833(4) 0.7771(2) 0.0524(8) Uani 1 1 d . . . . .
H20L H 0.787533 0.266786 0.802718 0.063 Uiso 1 1 calc R U . . .
C21R C 0.5018(4) 0.0798(4) 0.2337(3) 0.0650(10) Uani 1 1 d . . . . .
H21R H 0.493807 0.030888 0.198442 0.078 Uiso 1 1 calc R U . . .
C21L C 0.6897(3) 0.3828(4) 0.7001(2) 0.0505(8) Uani 1 1 d . . . . .
S22R S 0.44843(9) 0.05443(8) 0.35021(6) 0.0495(2) Uani 1 1 d . . . . .
O26L O 0.5864(2) 0.4329(3) 0.65968(16) 0.0580(6) Uani 1 1 d . . . . .
C22L C 0.8094(4) 0.4420(4) 0.6552(3) 0.0644(10) Uani 1 1 d . . . . .
N2R N 0.7958(2) 0.3194(2) 0.36224(14) 0.0312(5) Uani 1 1 d . . . . .
F23L F 0.9317(12) 0.3784(13) 0.6775(7) 0.082(3) Uani 0.5 1 d . . P A 1
F13L F -0.0515(12) 0.2882(16) 0.8853(11) 0.114(4) Uani 0.5 1 d . . P B 1
F12L F 0.0530(17) 0.1690(19) 0.9894(9) 0.118(6) Uani 0.5 1 d . . P B 1
F11L F 0.1135(12) 0.1225(11) 0.8567(9) 0.128(5) Uani 0.5 1 d . . P B 1
F6L F 0.203(2) 0.470(2) 1.0457(9) 0.127(7) Uani 0.5 1 d . . P C 1
F5L F 0.2863(19) 0.6086(15) 0.9431(9) 0.080(3) Uani 0.5 1 d . . P C 1
F4L F 0.4324(19) 0.4209(13) 0.9812(14) 0.110(5) Uani 0.5 1 d . . P C 1
F24L F 0.8366(12) 0.4564(12) 0.5636(5) 0.099(4) Uani 0.5 1 d . . P A 1
F25L F 0.7647(8) 0.5607(6) 0.6695(6) 0.0713(17) Uani 0.5 1 d . . P A 1
F23A F 0.9323(17) 0.3540(19) 0.6576(14) 0.180(9) Uani 0.5 1 d . . P A 2
F13B F -0.0157(16) 0.2443(19) 0.8636(10) 0.169(8) Uani 0.5 1 d . . P B 2
F12B F 0.0353(14) 0.1956(16) 0.9903(8) 0.087(4) Uani 0.5 1 d . . P B 2
F11B F 0.1803(12) 0.0833(9) 0.8960(9) 0.125(4) Uani 0.5 1 d . . P B 2
F6C F 0.241(2) 0.6178(18) 0.9447(11) 0.135(7) Uani 0.5 1 d . . P C 2
F5C F 0.439(3) 0.4730(17) 0.9491(16) 0.150(7) Uani 0.5 1 d . . P C 2
F4C F 0.263(2) 0.442(2) 1.0454(10) 0.133(7) Uani 0.5 1 d . . P C 2
F24A F 0.8148(15) 0.5091(16) 0.5772(10) 0.180(9) Uani 0.5 1 d . . P A 2
F25A F 0.8078(17) 0.517(2) 0.7129(13) 0.240(8) Uani 0.5 1 d . . P A 2

loop_
_atom_site_aniso_label
_atom_site_aniso_U_11
_atom_site_aniso_U_22
_atom_site_aniso_U_33
_atom_site_aniso_U_23
_atom_site_aniso_U_13
_atom_site_aniso_U_12
Cu1 0.0375(2) 0.0623(3) 0.0337(2) -0.02082(17) 0.00523(14) -0.03165(18)
O1L 0.0702(15) 0.0796(16) 0.0439(13) -0.0307(12) 0.0155(11) -0.0518(13)
C2L 0.0478(17) 0.061(2) 0.0395(17) -0.0161(16) -0.0071(14) -0.0190(15)
O1R 0.0395(10) 0.0378(11) 0.0401(11) -0.0044(9) -0.0100(8) -0.0173(9)
C3L 0.098(3) 0.073(3) 0.045(2) -0.022(2) -0.012(2) -0.039(3)
C3R 0.0278(13) 0.0418(16) 0.0364(15) -0.0041(13) -0.0016(11) -0.0143(12)
C4R 0.0403(16) 0.063(2) 0.0522(19) 0.0026(17) 0.0058(14) -0.0243(15)
C5R 0.0381(15) 0.0527(19) 0.058(2) -0.0119(16) -0.0161(14) -0.0154(14)
C11R 0.0311(12) 0.0379(15) 0.0231(12) -0.0076(11) -0.0022(10) -0.0166(11)
O10R 0.0536(12) 0.0427(12) 0.0638(14) -0.0148(11) 0.0040(11) -0.0275(10)
N9R 0.0354(12) 0.0390(13) 0.0371(13) -0.0112(11) 0.0008(10) -0.0190(10)
C9L 0.064(2) 0.075(3) 0.056(2) -0.007(2) -0.0042(19) -0.041(2)
C8R 0.0419(16) 0.0492(19) 0.063(2) -0.0209(17) 0.0016(15) -0.0119(14)
C8L 0.0435(16) 0.0553(19) 0.0318(15) -0.0013(14) -0.0050(12) -0.0267(14)
C7R 0.060(2) 0.097(3) 0.0414(18) -0.0328(19) 0.0064(15) -0.033(2)
C7L 0.0558(18) 0.064(2) 0.0270(14) -0.0067(15) -0.0022(13) -0.0297(17)
C6R 0.0361(14) 0.0516(18) 0.0344(15) -0.0151(13) 0.0046(11) -0.0194(13)
C12R 0.0308(12) 0.0328(14) 0.0255(13) -0.0052(11) -0.0031(10) -0.0163(11)
C13R 0.0336(13) 0.0404(15) 0.0292(13) -0.0073(12) -0.0049(10) -0.0211(12)
O13L 0.0727(14) 0.0597(14) 0.0302(11) -0.0022(10) -0.0122(10) -0.0394(12)
N14R 0.0286(10) 0.0411(13) 0.0279(11) -0.0076(10) -0.0018(8) -0.0182(9)
O14L 0.0572(14) 0.133(3) 0.098(2) -0.0712(19) 0.0114(14) -0.0627(16)
C15R 0.0268(12) 0.0464(16) 0.0293(13) -0.0056(12) -0.0021(10) -0.0203(12)
C15L 0.060(2) 0.079(3) 0.063(2) -0.038(2) 0.0117(17) -0.0412(19)
C16R 0.0309(13) 0.0428(16) 0.0345(14) -0.0047(12) -0.0093(11) -0.0200(12)
C16L 0.095(3) 0.075(3) 0.081(3) -0.026(2) 0.020(2) -0.058(3)
C17R 0.0331(13) 0.0325(14) 0.0271(13) -0.0043(11) -0.0062(10) -0.0158(11)
F17L 0.142(3) 0.107(2) 0.0774(18) -0.0271(16) 0.0391(17) -0.0453(19)
C18R 0.0356(13) 0.0376(15) 0.0364(15) -0.0121(12) -0.0113(11) -0.0145(12)
F18L 0.108(2) 0.0760(17) 0.137(2) -0.0412(17) 0.0169(17) -0.0496(15)
C19R 0.0506(15) 0.0542(18) 0.0193(12) -0.0070(12) -0.0059(11) -0.0380(14)
F19L 0.160(3) 0.124(2) 0.118(2) 0.0420(19) -0.064(2) -0.099(2)
C20R 0.081(3) 0.092(3) 0.0382(18) -0.0204(19) -0.0058(17) -0.043(2)
C20L 0.0431(16) 0.071(2) 0.058(2) -0.0123(18) -0.0144(15) -0.0316(16)
C21R 0.064(2) 0.084(3) 0.070(2) -0.046(2) -0.0178(19) -0.024(2)
C21L 0.0396(16) 0.070(2) 0.0526(19) -0.0228(18) -0.0127(14) -0.0202(16)
S22R 0.0545(5) 0.0499(5) 0.0555(5) -0.0148(4) -0.0131(4) -0.0252(4)
O26L 0.0385(11) 0.0905(18) 0.0545(13) -0.0329(13) -0.0197(10) -0.0108(12)
C22L 0.054(2) 0.069(3) 0.075(3) 0.003(2) -0.029(2) -0.026(2)
N2R 0.0310(11) 0.0365(13) 0.0289(11) -0.0044(10) -0.0046(9) -0.0174(10)
F23L 0.044(4) 0.099(7) 0.095(4) 0.059(4) -0.042(3) -0.053(5)
F13L 0.061(4) 0.178(8) 0.119(8) -0.062(6) -0.007(4) -0.044(4)
F12L 0.166(11) 0.146(11) 0.077(8) 0.052(6) -0.049(6) -0.124(9)
F11L 0.129(9) 0.126(9) 0.169(11) -0.103(9) 0.062(7) -0.102(8)
F6L 0.200(12) 0.204(16) 0.043(6) -0.061(9) 0.044(8) -0.160(12)
F5L 0.132(7) 0.078(6) 0.049(4) -0.011(4) -0.004(4) -0.068(6)
F4L 0.114(9) 0.094(6) 0.166(14) -0.050(7) -0.091(10) -0.016(6)
F24L 0.094(6) 0.172(11) 0.040(4) -0.022(6) 0.012(4) -0.074(7)
F25L 0.076(3) 0.053(3) 0.099(5) -0.010(3) -0.026(3) -0.035(2)
F23A 0.059(7) 0.119(9) 0.291(18) 0.036(10) -0.025(8) -0.028(6)
F13B 0.177(13) 0.31(2) 0.110(9) 0.061(11) -0.082(10) -0.208(15)
F12B 0.086(5) 0.100(6) 0.060(6) -0.013(5) 0.038(4) -0.058(4)
F11B 0.131(8) 0.063(4) 0.155(9) -0.012(5) 0.021(6) -0.052(5)
F6C 0.221(18) 0.101(8) 0.093(7) -0.067(6) -0.025(8) -0.037(8)
F5C 0.158(12) 0.207(19) 0.164(14) -0.082(13) -0.048(9) -0.098(15)
F4C 0.26(2) 0.155(9) 0.050(7) 0.005(7) -0.065(10) -0.135(14)
F24A 0.113(7) 0.176(13) 0.182(14) 0.134(11) -0.082(9) -0.066(8)
F25A 0.213(15) 0.34(2) 0.30(2) -0.173(17) 0.034(11) -0.211(16)

loop_
_atom_type_symbol
_atom_type_description
_atom_type_scat_dispersion_real
_atom_type_scat_dispersion_imag
_atom_type_scat_source
C C 0.0033 0.0016 'International Tables Vol C Tables 4.2.6.8 and 6.1.1.4'
H H 0.0000 0.0000 'International Tables Vol C Tables 4.2.6.8 and 6.1.1.4'
N N 0.0061 0.0033 'International Tables Vol C Tables 4.2.6.8 and 6.1.1.4'
O O 0.0106 0.0060 'International Tables Vol C Tables 4.2.6.8 and 6.1.1.4'
F F 0.0171 0.0103 'International Tables Vol C Tables 4.2.6.8 and 6.1.1.4'
S S 0.1246 0.1234 'International Tables Vol C Tables 4.2.6.8 and 6.1.1.4'
Cu Cu 0.3201 1.2651 'International Tables Vol C Tables 4.2.6.8 and 6.1.1.4'

loop_
_geom_angle_atom_site_label_1
_geom_angle_atom_site_label_2
_geom_angle_atom_site_label_3
_geom_angle
_geom_angle_site_symmetry_1
_geom_angle_site_symmetry_3
_geom_angle_publ_flag
O1L Cu1 N14R 175.69(10) . . ?
O1L Cu1 O13L 88.03(8) . . ?
N14R Cu1 O13L 91.29(8) . . ?
O1L Cu1 O26L 88.59(8) . . ?
N14R Cu1 O26L 92.88(8) . . ?
O13L Cu1 O26L 168.56(9) . . ?
O1L Cu1 O1R 92.73(10) . 2_666 ?
N14R Cu1 O1R 83.08(8) . 2_666 ?
O13L Cu1 O1R 94.42(8) . 2_666 ?
O26L Cu1 O1R 96.65(8) . 2_666 ?
O1L Cu1 O14L 87.15(10) . . ?
N14R Cu1 O14L 97.02(9) . . ?
O13L Cu1 O14L 84.28(8) . . ?
O26L Cu1 O14L 84.64(9) . . ?
O1R Cu1 O14L 178.70(8) 2_666 . ?
C2L O1L Cu1 123.7(2) . . ?
O1L C2L C7L 128.8(3) . . ?
O1L C2L C3L 112.3(3) . . ?
C7L C2L C3L 118.9(3) . . ?
N2R O1R Cu1 131.11(16) . 2_666 ?
F4C C3L F5C 106.5(13) . . ?
F5L C3L F4L 106.2(11) . . ?
F4C C3L F6C 111.7(13) . . ?
F5C C3L F6C 100.5(11) . . ?
F5L C3L F6L 106.0(12) . . ?
F4L C3L F6L 107.1(12) . . ?
F4C C3L C2L 118.5(11) . . ?
F5L C3L C2L 117.1(7) . . ?
F5C C3L C2L 109.4(11) . . ?
F4L C3L C2L 109.5(9) . . ?
F6C C3L C2L 108.7(8) . . ?
F6L C3L C2L 110.4(9) . . ?
N2R C3R C4R 110.1(2) . . ?
N2R C3R C5R 105.5(2) . . ?
C4R C3R C5R 110.3(3) . . ?
N2R C3R C6R 100.6(2) . . ?
C4R C3R C6R 115.3(2) . . ?
C5R C3R C6R 114.1(2) . . ?
N2R C11R N9R 109.4(2) . . ?
N2R C11R C12R 125.7(2) . . ?
N9R C11R C12R 124.4(2) . . ?
O10R N9R C11R 125.4(2) . . ?
O10R N9R C6R 122.8(2) . . ?
C11R N9R C6R 111.5(2) . . ?
F11L C9L F12L 114.4(11) . . ?
F13B C9L F12B 110.1(10) . . ?
F13B C9L F11B 115.3(11) . . ?
F12B C9L F11B 101.0(9) . . ?
F11L C9L F13L 100.3(9) . . ?
F12L C9L F13L 101.1(10) . . ?
F13B C9L C8L 112.6(7) . . ?
F11L C9L C8L 114.4(5) . . ?
F12L C9L C8L 118.0(8) . . ?
F12B C9L C8L 113.0(8) . . ?
F11B C9L C8L 104.2(5) . . ?
F13L C9L C8L 105.3(8) . . ?
O13L C8L C7L 127.2(3) . . ?
O13L C8L C9L 114.3(3) . . ?
C7L C8L C9L 118.4(3) . . ?
C2L C7L C8L 122.3(3) . . ?
N9R C6R C8R 109.5(2) . . ?
N9R C6R C7R 105.5(2) . . ?
C8R C6R C7R 111.3(3) . . ?
N9R C6R C3R 100.5(2) . . ?
C8R C6R C3R 114.7(2) . . ?
C7R C6R C3R 114.3(3) . . ?
C13R C12R C17R 120.2(2) . . ?
C13R C12R C11R 116.9(2) . . ?
C17R C12R C11R 122.6(2) . . ?
N14R C13R C12R 123.7(2) . . ?
C8L O13L Cu1 121.98(19) . . ?
C13R N14R C15R 116.6(2) . . ?
C13R N14R Cu1 121.37(17) . . ?
C15R N14R Cu1 122.00(16) . . ?
C15L O14L Cu1 123.5(3) . . ?
N14R C15R C16R 123.2(2) . . ?
O14L C15L C20L 126.6(4) . . ?
O14L C15L C16L 115.8(3) . . ?
C20L C15L C16L 117.7(3) . . ?
C15R C16R C17R 120.7(2) . . ?
F17L C16L F18L 108.7(3) . . ?
F17L C16L F19L 105.3(4) . . ?
F18L C16L F19L 105.7(4) . . ?
F17L C16L C15L 111.9(4) . . ?
F18L C16L C15L 110.9(4) . . ?
F19L C16L C15L 113.9(3) . . ?
C16R C17R C12R 115.5(2) . . ?
C16R C17R C18R 122.3(2) . . ?
C12R C17R C18R 122.1(2) . . ?
C19R C18R C17R 127.6(2) . . ?
C19R C18R S22R 109.76(19) . . ?
C17R C18R S22R 122.6(2) . . ?
C20R C19R C18R 110.9(3) . . ?
C21R C20R C19R 114.1(3) . . ?
C21L C20L C15L 123.8(3) . . ?
C20R C21R S22R 113.1(3) . . ?
O26L C21L C20L 130.0(3) . . ?
O26L C21L C22L 113.7(3) . . ?
C20L C21L C22L 116.4(3) . . ?
C21R S22R C18R 92.16(16) . . ?
C21L O26L Cu1 124.5(2) . . ?
F24A C22L F23A 107.9(11) . . ?
F23L C22L F25L 108.7(8) . . ?
F23L C22L F24L 105.7(8) . . ?
F25L C22L F24L 105.0(7) . . ?
F24A C22L F25A 107.5(12) . . ?
F23A C22L F25A 99.8(11) . . ?
F24A C22L C21L 120.0(8) . . ?
F23A C22L C21L 110.6(8) . . ?
F23L C22L C21L 117.7(5) . . ?
F25L C22L C21L 109.8(5) . . ?
F24L C22L C21L 109.2(6) . . ?
F25A C22L C21L 109.0(7) . . ?
O1R N2R C11R 124.8(2) . . ?
O1R N2R C3R 121.7(2) . . ?
C11R N2R C3R 111.9(2) . . ?

loop_
_geom_bond_atom_site_label_1
_geom_bond_atom_site_label_2
_geom_bond_distance
_geom_bond_site_symmetry_2
_geom_bond_publ_flag
Cu1 O1L 1.953(2) . ?
Cu1 N14R 1.995(2) . ?
Cu1 O13L 2.110(2) . ?
Cu1 O26L 2.135(2) . ?
Cu1 O1R 2.1611(19) 2_666 ?
Cu1 O14L 2.186(3) . ?
O1L C2L 1.276(4) . ?
C2L C7L 1.376(4) . ?
C2L C3L 1.515(5) . ?
O1R N2R 1.292(3) . ?
C3L F4C 1.210(15) . ?
C3L F5L 1.280(15) . ?
C3L F5C 1.33(2) . ?
C3L F4L 1.339(17) . ?
C3L F6C 1.339(19) . ?
C3L F6L 1.362(13) . ?
C3R N2R 1.505(3) . ?
C3R C4R 1.521(4) . ?
C3R C5R 1.522(4) . ?
C3R C6R 1.555(4) . ?
C11R N2R 1.338(3) . ?
C11R N9R 1.342(3) . ?
C11R C12R 1.470(3) . ?
O10R N9R 1.266(3) . ?
N9R C6R 1.509(3) . ?
C9L F13B 1.216(13) . ?
C9L F11L 1.255(9) . ?
C9L F12L 1.274(14) . ?
C9L F12B 1.290(12) . ?
C9L F11B 1.380(11) . ?
C9L F13L 1.383(15) . ?
C9L C8L 1.518(4) . ?
C8R C6R 1.517(4) . ?
C8L O13L 1.236(3) . ?
C8L C7L 1.393(4) . ?
C7R C6R 1.534(4) . ?
C12R C13R 1.373(3) . ?
C12R C17R 1.406(3) . ?
C13R N14R 1.340(3) . ?
N14R C15R 1.350(3) . ?
O14L C15L 1.250(4) . ?
C15R C16R 1.371(4) . ?
C15L C20L 1.403(4) . ?
C15L C16L 1.518(6) . ?
C16R C17R 1.402(3) . ?
C16L F17L 1.307(5) . ?
C16L F18L 1.321(4) . ?
C16L F19L 1.331(5) . ?
C17R C18R 1.449(4) . ?
C18R C19R 1.426(4) . ?
C18R S22R 1.707(3) . ?
C19R C20R 1.396(4) . ?
C20R C21R 1.320(5) . ?
C20L C21L 1.379(5) . ?
C21R S22R 1.690(4) . ?
C21L O26L 1.255(4) . ?
C21L C22L 1.520(5) . ?
C22L F24A 1.219(12) . ?
C22L F23A 1.266(18) . ?
C22L F23L 1.277(11) . ?
C22L F25L 1.302(8) . ?
C22L F24L 1.334(9) . ?
C22L F25A 1.402(14) . ?
